data_7124819
loop_
_publ_author_name
'Stephens, David E.'
'Lakey-Beitia, Johant'
'Burch, Jessica E.'
'Arman, Hadi D.'
'Larionov, Oleg V.'

_publ_section_title
;
 Mechanistic insights into the potassium tert-butoxide-mediated synthesis
 of N-heterobiaryls.
;
_journal_issue 64
_journal_name_full 'Chemical communications (Cambridge, England)'
_journal_page_first 9945
_journal_page_last 9948
_journal_paper_doi 10.1039/c6cc04816a
_journal_volume 52
_journal_year 2016
_chemical_formula_moiety 'C26 H28 N2'
_chemical_formula_sum 'C26 H28 N2'
_chemical_formula_weight 368.50
_chemical_name_systematic '6,6'-Di-tert-butyl-2,2'-biquinoline '
_space_group_crystal_system monoclinic
_space_group_IT_number 15
_space_group_name_Hall '-I 2ya'
_space_group_name_H-M_alt 'I 1 2/a 1'
_atom_sites_solution_hydrogens geom
_atom_sites_solution_primary direct
_audit_creation_date 2015-08-05
_audit_creation_method
;
Olex2 1.2
(compiled 2015.01.26 svn.r3150 for OlexSys, GUI svn.r4998)
;
_audit_update_record
;
2016-04-14 deposited with the CCDC.
2016-07-15 downloaded from the CCDC.
;
_cell_angle_alpha 90
_cell_angle_beta 94.032(6)
_cell_angle_gamma 90
_cell_formula_units_Z 4
_cell_length_a 18.301(11)
_cell_length_b 6.133(3)
_cell_length_c 18.738(11)
_cell_measurement_reflns_used 2763
_cell_measurement_temperature 293
_cell_measurement_theta_max 27.5
_cell_measurement_theta_min 2.4
_cell_volume 2098(2)
_computing_cell_refinement
;
CrystalClear-SM Expert 2.0 r15 (Rigaku, 2011)
;
_computing_data_collection
;
CrystalClear-SM Expert 2.0 r15 (Rigaku, 2011)
;
_computing_data_reduction
;
CrystalClear-SM Expert 2.0 r15 (Rigaku, 2011)
;
_computing_molecular_graphics 'Olex2 (Dolomanov et al., 2009)'
_computing_publication_material 'Olex2 (Dolomanov et al., 2009)'
_computing_structure_refinement 'ShelXL (Sheldrick, 2008)'
_computing_structure_solution 'ShelXT (Sheldrick, 2015)'
_diffrn_ambient_temperature 293
_diffrn_detector CCD
_diffrn_detector_area_resol_mean 28.5714
_diffrn_measured_fraction_theta_full 0.986
_diffrn_measured_fraction_theta_max 0.986
_diffrn_measurement_details
;
scan:
	Number of images: 246
	           Slice: -68.0000 - 55.0000
	     Image width: 0.5000
	        Exp time: 50.0000
	   Rotation axis: Omega
	           Omega: 0.0000
	           Kappa: 70.0000
	             Phi: 180.0000
	             XTD: 34.9591
	          2theta: -35.0597
scan:
	Number of images: 188
	           Slice: -50.0000 - 44.0000
	     Image width: 0.5000
	        Exp time: 50.0000
	   Rotation axis: Omega
	           Omega: 0.0000
	           Kappa: 70.0000
	             Phi: 0.0000
	             XTD: 34.9591
	          2theta: -35.0597
scan:
	Number of images: 94
	           Slice: -70.0000 - -23.0000
	     Image width: 0.5000
	        Exp time: 50.0000
	   Rotation axis: Omega
	           Omega: 0.0000
	           Kappa: 0.0000
	             Phi: 0.0000
	             XTD: 34.9591
	          2theta: -35.0597
scan:
	Number of images: 88
	           Slice: -56.0000 - -12.0000
	     Image width: 0.5000
	        Exp time: 50.0000
	   Rotation axis: Omega
	           Omega: 0.0000
	           Kappa: 70.0000
	             Phi: 270.0000
	             XTD: 34.9591
	          2theta: -35.0597
scan:
	Number of images: 62
	           Slice: -115.0000 - -84.0000
	     Image width: 0.5000
	        Exp time: 50.0000
	   Rotation axis: Omega
	           Omega: 0.0000
	           Kappa: 0.0000
	             Phi: 270.0000
	             XTD: 34.9591
	          2theta: -35.0597
;
_diffrn_measurement_device
;
AFC12 (Right): Kappa 3 circle
;
_diffrn_measurement_device_type
;
Rigaku Saturn724 (2x2 bin mode)
;
_diffrn_measurement_method 'profile data from \w-scans'
_diffrn_measurement_specimen_support Fiber
_diffrn_orient_matrix_type d*Trek
_diffrn_orient_matrix_UB_11 -0.050853
_diffrn_orient_matrix_UB_12 0.016597
_diffrn_orient_matrix_UB_13 -0.011794
_diffrn_orient_matrix_UB_21 0.059553
_diffrn_orient_matrix_UB_22 0.138756
_diffrn_orient_matrix_UB_23 -0.061512
_diffrn_orient_matrix_UB_31 0.000186
_diffrn_orient_matrix_UB_32 -0.021748
_diffrn_orient_matrix_UB_33 -0.048878
_diffrn_radiation_monochromator 'Graphite Monochromator'
_diffrn_radiation_type MoK\a
_diffrn_radiation_wavelength 0.71075
_diffrn_reflns_av_R_equivalents 0.0857
_diffrn_reflns_av_unetI/netI 0.0578
_diffrn_reflns_Laue_measured_fraction_full 0.986
_diffrn_reflns_Laue_measured_fraction_max 0.986
_diffrn_reflns_limit_h_max 22
_diffrn_reflns_limit_h_min -21
_diffrn_reflns_limit_k_max 7
_diffrn_reflns_limit_k_min -7
_diffrn_reflns_limit_l_max 22
_diffrn_reflns_limit_l_min -22
_diffrn_reflns_number 6151
_diffrn_reflns_point_group_measured_fraction_full 0.986
_diffrn_reflns_point_group_measured_fraction_max 0.986
_diffrn_reflns_theta_full 25.242
_diffrn_reflns_theta_max 25.493
_diffrn_reflns_theta_min 3.008
_diffrn_source 'Sealed Tube'
_diffrn_source_current 40.0
_diffrn_source_power 2.0
_diffrn_source_voltage 50.0
_exptl_absorpt_coefficient_mu 0.068
_exptl_absorpt_correction_T_max 1.000
_exptl_absorpt_correction_T_min 0.527
_exptl_absorpt_correction_type multi-scan
_exptl_absorpt_process_details 'ABSCOR (Higashi, 1995)'
_exptl_crystal_colour 'clear colourless'
_exptl_crystal_colour_lustre clear
_exptl_crystal_colour_primary colourless
_exptl_crystal_density_diffrn 1.167
_exptl_crystal_description plate
_exptl_crystal_F_000 792
_exptl_crystal_size_max 0.51
_exptl_crystal_size_mid 0.5
_exptl_crystal_size_min 0.17
_refine_diff_density_max 0.163
_refine_diff_density_min -0.176
_refine_diff_density_rms 0.040
_refine_ls_extinction_method none
_refine_ls_goodness_of_fit_ref 1.035
_refine_ls_hydrogen_treatment constr
_refine_ls_matrix_type full
_refine_ls_number_parameters 130
_refine_ls_number_reflns 1924
_refine_ls_number_restraints 0
_refine_ls_restrained_S_all 1.035
_refine_ls_R_factor_all 0.0760
_refine_ls_R_factor_gt 0.0634
_refine_ls_shift/su_max 0.001
_refine_ls_shift/su_mean 0.000
_refine_ls_structure_factor_coef Fsqd
_refine_ls_weighting_details 'w=1/[\s^2^(Fo^2^)+(0.0200P)^2^+2.7500P] where P=(Fo^2^+2Fc^2^)/3'
_refine_ls_weighting_scheme calc
_refine_ls_wR_factor_gt 0.1402
_refine_ls_wR_factor_ref 0.1458
_reflns_Friedel_coverage 0.000
_reflns_number_gt 1474
_reflns_number_total 1924
_reflns_threshold_expression 'I > 2\s(I)'
_cod_data_source_file c6cc04816a2.cif
_cod_data_source_block cd1341f
_cod_database_code 7124819
_shelx_space_group_comment
;
The symmetry employed for this shelxl refinement is uniquely defined
by the following loop, which should always be used as a source of
symmetry information in preference to the above space-group names.
They are only intended as comments.
;
_olex2_refinement_description
;
1. Fixed Uiso
 At 1.2 times of:
  All C(H) groups
 At 1.5 times of:
  All C(H,H,H) groups
2.a Aromatic/amide H refined with riding coordinates:
 C5(H5), C7(H7), C8(H8), C3(H3), C2(H2)
2.b Idealised Me refined as rotating group:
 C12(H12A,H12B,H12C), C11(H11A,H11B,H11C), C13(H13A,H13B,H13C)
;
_shelx_shelxl_version_number 2014/7
_olex2_exptl_crystal_mounting_method 'glass fiber'
_olex2_submission_special_instructions 'No special instructions were received'

loop_
_space_group_symop_operation_xyz
'x, y, z'
'-x+1/2, y, -z'
'x+1/2, y+1/2, z+1/2'
'-x+1, y+1/2, -z+1/2'
'-x, -y, -z'
'x-1/2, -y, z'
'-x+1/2, -y+1/2, -z+1/2'
'x, -y+1/2, z+1/2'

loop_
_atom_site_label
_atom_site_type_symbol
_atom_site_fract_x
_atom_site_fract_y
_atom_site_fract_z
_atom_site_U_iso_or_equiv
_atom_site_adp_type
_atom_site_occupancy
_atom_site_site_symmetry_order
_atom_site_calc_flag
_atom_site_refinement_flags_posn
N1 N 0.33464(10) 0.3935(3) 0.26677(9) 0.0499(5) Uani 1 1 d .
C9 C 0.40081(11) 0.3710(4) 0.30424(10) 0.0462(5) Uani 1 1 d .
C1 C 0.28591(11) 0.2368(4) 0.27088(10) 0.0477(5) Uani 1 1 d .
C4 C 0.41890(11) 0.1856(4) 0.34739(10) 0.0469(5) Uani 1 1 d .
C5 C 0.48863(12) 0.1738(4) 0.38436(11) 0.0494(5) Uani 1 1 d .
H5 H 0.5001 0.0512 0.4121 0.059 Uiso 1 1 calc R
C6 C 0.54016(12) 0.3346(4) 0.38122(10) 0.0467(5) Uani 1 1 d .
C7 C 0.52033(13) 0.5187(4) 0.33790(12) 0.0544(6) Uani 1 1 d .
H7 H 0.5539 0.6317 0.3349 0.065 Uiso 1 1 calc R
C8 C 0.45378(13) 0.5352(4) 0.30067(12) 0.0552(6) Uani 1 1 d .
H8 H 0.4433 0.6575 0.2724 0.066 Uiso 1 1 calc R
C3 C 0.36529(13) 0.0217(4) 0.34948(12) 0.0579(6) Uani 1 1 d .
H3 H 0.3750 -0.1034 0.3766 0.070 Uiso 1 1 calc R
C10 C 0.61410(12) 0.3256(4) 0.42341(11) 0.0517(6) Uani 1 1 d .
C2 C 0.29971(13) 0.0451(4) 0.31228(12) 0.0569(6) Uani 1 1 d .
H2 H 0.2641 -0.0627 0.3138 0.068 Uiso 1 1 calc R
C12 C 0.60868(15) 0.4558(5) 0.49313(13) 0.0767(8) Uani 1 1 d .
H12A H 0.5946 0.6032 0.4818 0.115 Uiso 1 1 calc GR
H12B H 0.6554 0.4554 0.5199 0.115 Uiso 1 1 calc GR
H12C H 0.5727 0.3899 0.5212 0.115 Uiso 1 1 calc GR
C11 C 0.67446(14) 0.4263(5) 0.38093(16) 0.0765(8) Uani 1 1 d .
H11A H 0.6731 0.3618 0.3342 0.115 Uiso 1 1 calc GR
H11B H 0.7214 0.3995 0.4056 0.115 Uiso 1 1 calc GR
H11C H 0.6667 0.5807 0.3765 0.115 Uiso 1 1 calc GR
C13 C 0.63708(15) 0.0917(5) 0.44215(16) 0.0789(8) Uani 1 1 d .
H13A H 0.6029 0.0289 0.4728 0.118 Uiso 1 1 calc GR
H13B H 0.6851 0.0922 0.4663 0.118 Uiso 1 1 calc GR
H13C H 0.6377 0.0071 0.3991 0.118 Uiso 1 1 calc GR

loop_
_atom_site_aniso_label
_atom_site_aniso_U_11
_atom_site_aniso_U_22
_atom_site_aniso_U_33
_atom_site_aniso_U_23
_atom_site_aniso_U_13
_atom_site_aniso_U_12
N1 0.0567(11) 0.0520(11) 0.0413(9) 0.0051(8) 0.0058(8) 0.0032(9)
C9 0.0539(12) 0.0491(12) 0.0364(10) 0.0031(9) 0.0088(9) 0.0056(10)
C1 0.0529(12) 0.0544(13) 0.0368(10) 0.0040(9) 0.0093(9) 0.0044(10)
C4 0.0531(12) 0.0494(12) 0.0391(10) 0.0051(9) 0.0100(9) 0.0048(10)
C5 0.0571(13) 0.0505(13) 0.0412(11) 0.0094(9) 0.0080(9) 0.0071(10)
C6 0.0539(12) 0.0500(12) 0.0372(10) 0.0000(9) 0.0092(9) 0.0050(10)
C7 0.0605(14) 0.0498(13) 0.0529(12) 0.0054(10) 0.0048(11) -0.0030(11)
C8 0.0653(14) 0.0482(13) 0.0518(12) 0.0113(10) 0.0021(11) 0.0017(11)
C3 0.0617(14) 0.0583(15) 0.0538(13) 0.0189(11) 0.0044(11) 0.0008(11)
C10 0.0528(12) 0.0555(13) 0.0471(11) 0.0009(10) 0.0061(10) 0.0033(11)
C2 0.0570(14) 0.0589(15) 0.0552(13) 0.0134(11) 0.0060(11) -0.0040(11)
C12 0.0780(18) 0.098(2) 0.0531(14) -0.0150(14) -0.0047(13) 0.0076(16)
C11 0.0561(15) 0.095(2) 0.0796(17) 0.0152(16) 0.0145(13) 0.0034(14)
C13 0.0690(17) 0.0713(19) 0.094(2) 0.0108(16) -0.0100(15) 0.0122(14)

loop_
_atom_type_symbol
_atom_type_description
_atom_type_scat_dispersion_real
_atom_type_scat_dispersion_imag
_atom_type_scat_source
C C 0.0033 0.0016 'International Tables Vol C Tables 4.2.6.8 and 6.1.1.4'
H H 0.0000 0.0000 'International Tables Vol C Tables 4.2.6.8 and 6.1.1.4'
N N 0.0061 0.0033 'International Tables Vol C Tables 4.2.6.8 and 6.1.1.4'

loop_
_geom_angle_atom_site_label_1
_geom_angle_atom_site_label_2
_geom_angle_atom_site_label_3
_geom_angle
_geom_angle_site_symmetry_3
C1 N1 C9 118.46(19) .
N1 C9 C4 122.5(2) .
N1 C9 C8 119.63(19) .
C8 C9 C4 117.9(2) .
N1 C1 C1 117.8(2) 7
N1 C1 C2 122.7(2) .
C2 C1 C1 119.5(3) 7
C5 C4 C9 119.1(2) .
C5 C4 C3 123.9(2) .
C3 C4 C9 116.9(2) .
C4 C5 H5 118.5 .
C6 C5 C4 123.0(2) .
C6 C5 H5 118.5 .
C5 C6 C7 116.6(2) .
C5 C6 C10 122.8(2) .
C7 C6 C10 120.5(2) .
C6 C7 H7 118.9 .
C8 C7 C6 122.2(2) .
C8 C7 H7 118.9 .
C9 C8 H8 119.4 .
C7 C8 C9 121.2(2) .
C7 C8 H8 119.4 .
C4 C3 H3 119.8 .
C2 C3 C4 120.3(2) .
C2 C3 H3 119.8 .
C6 C10 C12 108.32(18) .
C6 C10 C11 111.24(19) .
C6 C10 C13 112.0(2) .
C11 C10 C12 108.8(2) .
C13 C10 C12 108.9(2) .
C13 C10 C11 107.5(2) .
C1 C2 H2 120.4 .
C3 C2 C1 119.1(2) .
C3 C2 H2 120.4 .
C10 C12 H12A 109.5 .
C10 C12 H12B 109.5 .
C10 C12 H12C 109.5 .
H12A C12 H12B 109.5 .
H12A C12 H12C 109.5 .
H12B C12 H12C 109.5 .
C10 C11 H11A 109.5 .
C10 C11 H11B 109.5 .
C10 C11 H11C 109.5 .
H11A C11 H11B 109.5 .
H11A C11 H11C 109.5 .
H11B C11 H11C 109.5 .
C10 C13 H13A 109.5 .
C10 C13 H13B 109.5 .
C10 C13 H13C 109.5 .
H13A C13 H13B 109.5 .
H13A C13 H13C 109.5 .
H13B C13 H13C 109.5 .

loop_
_geom_bond_atom_site_label_1
_geom_bond_atom_site_label_2
_geom_bond_distance
_geom_bond_site_symmetry_2
N1 C9 1.363(3) .
N1 C1 1.317(3) .
C9 C4 1.421(3) .
C9 C8 1.403(3) .
C1 C1 1.490(4) 7
C1 C2 1.421(3) .
C4 C5 1.410(3) .
C4 C3 1.407(3) .
C5 H5 0.9300 .
C5 C6 1.369(3) .
C6 C7 1.423(3) .
C6 C10 1.519(3) .
C7 H7 0.9300 .
C7 C8 1.364(3) .
C8 H8 0.9300 .
C3 H3 0.9300 .
C3 C2 1.352(3) .
C10 C12 1.540(3) .
C10 C11 1.536(3) .
C10 C13 1.529(4) .
C2 H2 0.9300 .
C12 H12A 0.9600 .
C12 H12B 0.9600 .
C12 H12C 0.9600 .
C11 H11A 0.9600 .
C11 H11B 0.9600 .
C11 H11C 0.9600 .
C13 H13A 0.9600 .
C13 H13B 0.9600 .
C13 H13C 0.9600 .

loop_
_geom_torsion_atom_site_label_1
_geom_torsion_atom_site_label_2
_geom_torsion_atom_site_label_3
_geom_torsion_atom_site_label_4
_geom_torsion
_geom_torsion_site_symmetry_1
_geom_torsion_site_symmetry_4
N1 C9 C4 C5 179.77(18) . .
N1 C9 C4 C3 0.7(3) . .
N1 C9 C8 C7 179.5(2) . .
N1 C1 C2 C3 0.4(3) . .
C9 N1 C1 C1 -179.5(2) . 7
C9 N1 C1 C2 -0.5(3) . .
C9 C4 C5 C6 0.6(3) . .
C9 C4 C3 C2 -0.8(3) . .
C1 N1 C9 C4 -0.1(3) . .
C1 N1 C9 C8 179.84(19) . .
C1 C1 C2 C3 179.4(2) 7 .
C4 C9 C8 C7 -0.6(3) . .
C4 C5 C6 C7 -0.2(3) . .
C4 C5 C6 C10 177.52(19) . .
C4 C3 C2 C1 0.3(3) . .
C5 C4 C3 C2 -179.8(2) . .
C5 C6 C7 C8 -0.5(3) . .
C5 C6 C10 C12 -95.8(3) . .
C5 C6 C10 C11 144.6(2) . .
C5 C6 C10 C13 24.3(3) . .
C6 C7 C8 C9 1.0(3) . .
C7 C6 C10 C12 81.8(2) . .
C7 C6 C10 C11 -37.7(3) . .
C7 C6 C10 C13 -158.0(2) . .
C8 C9 C4 C5 -0.1(3) . .
C8 C9 C4 C3 -179.23(19) . .
C3 C4 C5 C6 179.6(2) . .
C10 C6 C7 C8 -178.3(2) . .
